data_2100102
loop_
_publ_author_name
'Richard E. Marsh'

_publ_section_title
;
 Space group <i>P</i>1: an update
;
_journal_issue 3
_journal_name_full 'Acta Crystallographica Section B'
_journal_page_first 359
_journal_page_last 359
_journal_paper_doi 10.1107/S0108768105009651
_journal_volume 61
_journal_year 2005
_chemical_formula_moiety 'C45 H30 O PFe Au'
_chemical_formula_sum 'C45 H30 Au Fe O P'
_space_group_crystal_system triclinic
_space_group_IT_number 2
_space_group_name_Hall '-P 1'
_space_group_name_H-M_alt 'P -1'
_audit_creation_method CRYM
_cell_angle_alpha 88.49
_cell_angle_beta 74.93
_cell_angle_gamma 86.03
_cell_formula_units_Z 2
_cell_length_a 9.7888
_cell_length_b 12.6542
_cell_length_c 14.9629
_cell_volume 1785.342
_cod_data_source_file bk0148.cif
_cod_data_source_block IHIQUL
_cod_depositor_comments
;
 Updating space group information and adding the symmetry operation list.

 Antanas Vaitkus,
 2018-06-14

  Added moiety chemical formula and Z value from Marsh (2005) paper.
  The summary chemical formula is calculated from moiety formula using
  AdHocParser
  (svn://www.crystallography.net/cod-tools/trunk/Formulae/AdHocParser.yp,
  revision 1441.)

  Andrius Merkys
  2013-11-11
;
_cod_original_sg_symbol_H-M P-1
_cod_original_formula_sum 'not given'
_cod_database_code 2100102

loop_
_space_group_symop_id
_space_group_symop_operation_xyz
1 x,y,z
2 -x,-y,-z

loop_
_atom_site_label
_atom_site_fract_x
_atom_site_fract_y
_atom_site_fract_z
_atom_site_type_symbol
Au1 0.49294 0.62998 0.24014 Au
Fe1 0.01519 -0.52075 0.74470 Fe
O1 0.08095 0.11935 0.49240 O
P1 0.51529 0.76862 0.13911 P
C1 0.00775 -0.51600 0.61240 C
H1 -0.03545 -0.46075 0.58430 H
C2 -0.06200 -0.60155 0.65755 C
H2 -0.15405 -0.62005 0.66005 H
C3 0.03740 -0.66100 0.68310 C
H3 0.02585 -0.72880 0.71465 H
C4 0.15515 -0.61230 0.65655 C
H4 0.24135 -0.63865 0.66765 H
C5 0.13420 -0.52500 0.61980 C
H5 0.20200 -0.47940 0.59665 H
C6 -0.11300 -0.40405 0.81590 C
H6 -0.18355 -0.35910 0.79465 H
C7 -0.13565 -0.50320 0.86935 C
H7 -0.22395 -0.53855 0.88855 H
C8 -0.00990 -0.53810 0.88135 C
H8 0.00615 -0.60575 0.91075 H
C9 0.10150 -0.47045 0.84375 C
H9 0.20065 -0.47950 0.84555 H
C10 0.03520 -0.38360 0.80365 C
C11 0.10425 -0.29305 0.75550 C
C12 0.16180 -0.21870 0.71810 C
C13 0.23110 -0.12645 0.67255 C
C14 0.36040 -0.10325 0.68645 C
H10 0.40215 -0.14765 0.72360 H
C15 0.42905 -0.01445 0.64565 C
H11 0.51725 -0.00090 0.65375 H
C16 0.36370 0.05295 0.59310 C
C17 0.40730 0.15390 0.54300 C
C18 0.52095 0.21305 0.53880 C
H12 0.58725 0.19235 0.57140 H
C19 0.53600 0.30480 0.48415 C
H13 0.61320 0.34520 0.48030 H
C20 0.43535 0.33665 0.43495 C
C21 0.31750 0.27650 0.44205 C
H14 0.24925 0.29710 0.41090 H
C22 0.30580 0.18655 0.49585 C
C23 0.18890 0.11220 0.51760 C
C24 0.23325 0.02835 0.57835 C
C25 0.16825 -0.06150 0.61530 C
H15 0.08560 -0.07885 0.60185 H
C26 0.45450 0.43045 0.37585 C
C27 0.46940 0.50705 0.32615 C
C28 0.40430 0.88615 0.18710 C
C29 0.28780 0.87305 0.26060 C
H16 0.26905 0.80575 0.28490 H
C30 0.19970 0.95865 0.29840 C
H17 0.12060 0.94915 0.34730 H
C31 0.22995 1.05935 0.26265 C
H18 0.17115 1.11775 0.28825 H
C32 0.34635 1.07340 0.18985 C
H19 0.36540 1.14080 0.16575 H
C33 0.43585 0.98685 0.15150 C
H20 0.51480 0.99595 0.10255 H
C34 0.69455 0.81350 0.10285 C
C35 0.75290 0.84620 0.16995 C
H21 0.70075 0.84475 0.23145 H
C36 0.88935 0.88140 0.14795 C
H22 0.92635 0.90670 0.19385 H
C37 0.96660 0.87825 0.05950 C
H23 1.05745 0.89860 0.04370 H
C38 0.91115 0.84605 -0.00820 C
H24 0.96405 0.84670 -0.06700 H
C39 0.77570 0.81220 0.01360 C
H25 0.73895 0.78835 -0.03305 H
C40 0.46440 0.73910 0.03420 C
C41 0.36705 0.80060 0.00160 C
H26 0.32315 0.86110 0.03300 H
C42 0.33245 0.77120 -0.07865 C
H27 0.26335 0.81030 -0.09875 H
C43 0.39875 0.68320 -0.12535 C
H28 0.37470 0.66410 -0.17785 H
C44 0.49795 0.62345 -0.09585 C
H29 0.54460 0.56595 -0.12965 H
C45 0.52955 0.64950 -0.01515 C
H30 0.59530 0.60665 0.00645 H
